data_1525923
loop_
_publ_author_name
'Marquart, R.'
'Kennedy, B.J.'
'Shimakawa, Y.'

_publ_section_title
;
 Cation disorder in the ferroelectric oxides A Bi2 Ta2 O9, A = Ca, Sr, Ba
;
_journal_name_full 'Journal of Solid State Chemistry'
_journal_page_first 174
_journal_page_last 177
_journal_volume 160
_journal_year 2001
_chemical_formula_sum 'Bi2 Ca O9 Ta2'
_chemical_name_systematic 'Ca Bi2 Ta2 O9'
_space_group_IT_number 36
_symmetry_space_group_name_Hall 'A -2 2a'
_symmetry_space_group_name_H-M 'A 21 a m'
_cell_angle_alpha 90
_cell_angle_beta 90
_cell_angle_gamma 90
_cell_formula_units_Z 4
_cell_length_a 5.4659
_cell_length_b 5.4318
_cell_length_c 24.9619
_cell_volume 741.111
_citation_journal_id_ASTM JSSCBI
_cod_data_source_file Marquart_JSSCBI_2001_1611.cif
_cod_data_source_block Bi2Ca1O9Ta2
_cod_original_cell_volume 741.1107
_cod_original_sg_symbol_Hall 'C 2c -2 (z,y,-x)'
_cod_original_formula_sum 'Bi2 Ca1 O9 Ta2'
_cod_database_code 1525923

loop_
_symmetry_equiv_pos_as_xyz
x,y,z
x+1/2,-y,-z
x,y,-z
x+1/2,-y,z
x,y+1/2,z+1/2
x+1/2,-y+1/2,-z+1/2
x,y+1/2,-z+1/2
x+1/2,-y+1/2,z+1/2

loop_
_atom_site_label
_atom_site_type_symbol
_atom_site_fract_x
_atom_site_fract_y
_atom_site_fract_z
_atom_site_occupancy
_atom_site_U_iso_or_equiv
O3 O-2 0.7535 0.9952 0.25025 1 0.0
Bi1 Bi+3 0 0.2405 0 0.05 0.0
Ca1 Ca+2 0 0.2405 0 0.95 0.0
Ca2 Ca+2 0.4923 0.778 0.19901 0.025 0.0
Bi2 Bi+3 0.4923 0.778 0.19901 0.975 0.0
O1 O-2 0.5575 0.3176 0 1 0.0
O2 O-2 0.5299 0.6801 0.34439 1 0.0
Ta1 Ta+5 0.519 0.7474 0.41694 1 0.0
O5 O-2 0.8423 0.9491 0.58578 1 0.0
O4 O-2 0.7555 0.9639 0.06389 1 0.0
